data_4124639
loop_
_publ_author_name
'Ellinger, F.H.'
'Holley, C.E.jr.'
'McInteer, B.B.'
'Pavone, D.'
'Potter, R.M.'
'Zachariasen, W.H.'
'Staritzky, E.'

_publ_section_title
;
 The Preparation and Some Properties of Magnesium Hydride
;
_journal_name_full 'Journal of the American Chemical Society'
_journal_page_first 2647
_journal_page_last 2648
_journal_volume 77
_journal_year 1955
_chemical_formula_sum 'H2 Mg'
_chemical_name_systematic 'Mg H2'
_space_group_IT_number 136
_symmetry_space_group_name_Hall '-P 4n 2n'
_symmetry_space_group_name_H-M 'P 42/m n m'
_cell_angle_alpha 90
_cell_angle_beta 90
_cell_angle_gamma 90
_cell_formula_units_Z 2
_cell_length_a 4.5168
_cell_length_b 4.5168
_cell_length_c 3.0205
_cell_volume 61.623
_citation_journal_id_ASTM JACSAT
_cod_data_source_file Ellinger_JACSAT_1955_1460.cif
_cod_data_source_block H2Mg1
_cod_original_cell_volume 61.62267
_cod_original_formula_sum 'H2 Mg1'
_cod_database_code 4124639

loop_
_symmetry_equiv_pos_as_xyz
x,y,z
-y+1/2,x+1/2,z+1/2
-x,-y,z
y+1/2,-x+1/2,z+1/2
x+1/2,-y+1/2,-z+1/2
y,x,-z
-x+1/2,y+1/2,-z+1/2
-y,-x,-z
-x,-y,-z
y-1/2,-x-1/2,-z-1/2
x,y,-z
-y-1/2,x-1/2,-z-1/2
-x-1/2,y-1/2,z-1/2
-y,-x,z
x-1/2,-y-1/2,z-1/2
y,x,z

loop_
_atom_site_label
_atom_site_type_symbol
_atom_site_fract_x
_atom_site_fract_y
_atom_site_fract_z
_atom_site_occupancy
_atom_site_U_iso_or_equiv
H1 H-1 0.306 0.306 0 1 0.0
Mg1 Mg+2 0 0 0 1 0.0
